data_4118130
loop_
_publ_author_name
'Rui Zhang'
'Lin Zhu'
'Guifeng Liu'
'Huimin Dai'
'Zhenzhong Lu'
'Jianbo Zhao'
'Hong Yan'

_publ_section_title
;
 Cobalt-Promoted B-H and C-H Activation: Facile B-C Coupling of
 Carboranedithiolate and Cyclopentadienyl
;
_journal_name_full 'Journal of the American Chemical Society'
_journal_page_first 10341
_journal_page_last 10344
_journal_paper_doi 10.1021/ja303334t
_journal_volume 134
_journal_year 2012
_chemical_formula_moiety 'C15 H25 B10 Co O2 S4'
_chemical_formula_sum 'C15 H25 B10 Co O2 S4'
_chemical_formula_weight 532.62
_chemical_name_systematic
; 
 ? 
;
_space_group_IT_number 9
_symmetry_cell_setting monoclinic
_symmetry_space_group_name_Hall 'C -2yc'
_symmetry_space_group_name_H-M 'C 1 c 1'
_atom_sites_solution_hydrogens geom
_atom_sites_solution_primary direct
_atom_sites_solution_secondary difmap
_audit_creation_method SHELXL-97
_cell_angle_alpha 90.00
_cell_angle_beta 118.6380(10)
_cell_angle_gamma 90.00
_cell_formula_units_Z 4
_cell_length_a 16.6784(18)
_cell_length_b 15.9715(17)
_cell_length_c 10.6829(12)
_cell_measurement_reflns_used 2261
_cell_measurement_temperature 291(2)
_cell_measurement_theta_max 25.070
_cell_measurement_theta_min 2.558
_cell_volume 2497.6(5)
_computing_cell_refinement SMART
_computing_data_collection 'SMART (Bruker, 2000)'
_computing_data_reduction 'SAINT (Bruker, 2000)'
_computing_molecular_graphics SHELXTL
_computing_publication_material SHELXTL
_computing_structure_refinement SHELXTL
_computing_structure_solution 'SHELXTL (Bruker, 2000)'
_diffrn_ambient_temperature 291(2)
_diffrn_measured_fraction_theta_full 0.996
_diffrn_measured_fraction_theta_max 0.996
_diffrn_measurement_device_type 'Bruker Smart Apex CCD'
_diffrn_measurement_method 'phi and omega scans'
_diffrn_radiation_monochromator graphite
_diffrn_radiation_source 'sealed tube'
_diffrn_radiation_type MoK\a
_diffrn_radiation_wavelength 0.71073
_diffrn_reflns_av_R_equivalents 0.0821
_diffrn_reflns_av_sigmaI/netI 0.0819
_diffrn_reflns_limit_h_max 20
_diffrn_reflns_limit_h_min -20
_diffrn_reflns_limit_k_max 19
_diffrn_reflns_limit_k_min -18
_diffrn_reflns_limit_l_max 13
_diffrn_reflns_limit_l_min -12
_diffrn_reflns_number 6740
_diffrn_reflns_theta_full 26.05
_diffrn_reflns_theta_max 26.05
_diffrn_reflns_theta_min 1.89
_exptl_absorpt_coefficient_mu 1.034
_exptl_absorpt_correction_T_max 0.696
_exptl_absorpt_correction_T_min 0.647
_exptl_absorpt_correction_type multi-scan
_exptl_absorpt_process_details 'SADABS; Bruker, 2000'
_exptl_crystal_colour black
_exptl_crystal_density_diffrn 1.416
_exptl_crystal_description Block
_exptl_crystal_F_000 1088
_exptl_crystal_size_max 0.43
_exptl_crystal_size_mid 0.37
_exptl_crystal_size_min 0.35
_refine_diff_density_max 0.515
_refine_diff_density_min -0.579
_refine_diff_density_rms 0.086
_refine_ls_abs_structure_details 'Flack H D (1983), Acta Cryst. A39, 876-881'
_refine_ls_abs_structure_Flack -0.01(3)
_refine_ls_extinction_method none
_refine_ls_goodness_of_fit_ref 1.081
_refine_ls_hydrogen_treatment constr
_refine_ls_matrix_type full
_refine_ls_number_parameters 307
_refine_ls_number_reflns 4062
_refine_ls_number_restraints 41
_refine_ls_restrained_S_all 1.080
_refine_ls_R_factor_all 0.0767
_refine_ls_R_factor_gt 0.0618
_refine_ls_shift/su_max 0.001
_refine_ls_shift/su_mean 0.000
_refine_ls_structure_factor_coef Fsqd
_refine_ls_weighting_details 'calc w=1/[\s^2^(Fo^2^)+(0.0831P)^2^+1.9900P] where P=(Fo^2^+2Fc^2^)/3'
_refine_ls_weighting_scheme calc
_refine_ls_wR_factor_gt 0.1452
_refine_ls_wR_factor_ref 0.1661
_reflns_number_gt 3234
_reflns_number_total 4062
_reflns_threshold_expression >2sigma(I)
_cod_data_source_file ja303334t_si_001_2.cif
_cod_data_source_block 4b
_cod_original_sg_symbol_H-M 'C c'
_cod_database_code 4118130

loop_
_symmetry_equiv_pos_as_xyz
'x, y, z'
'x, -y, z+1/2'
'x+1/2, y+1/2, z'
'x+1/2, -y+1/2, z+1/2'

loop_
_atom_site_label
_atom_site_type_symbol
_atom_site_fract_x
_atom_site_fract_y
_atom_site_fract_z
_atom_site_U_iso_or_equiv
_atom_site_adp_type
_atom_site_occupancy
_atom_site_symmetry_multiplicity
_atom_site_calc_flag
_atom_site_refinement_flags
_atom_site_disorder_assembly
_atom_site_disorder_group
B3 B 0.0375(6) 0.8350(5) 0.7052(10) 0.0396(19) Uani 1 1 d . . .
B4 B -0.0573(7) 0.8466(6) 0.7403(11) 0.054(2) Uani 1 1 d . . .
H24 H -0.1213 0.8773 0.6640 0.064 Uiso 1 1 calc R . .
B5 B -0.0565(8) 0.7584(7) 0.8425(13) 0.057(3) Uani 1 1 d . . .
H5 H -0.1197 0.7309 0.8327 0.068 Uiso 1 1 calc R . .
B6 B 0.0394(6) 0.6959(6) 0.8710(9) 0.048(2) Uani 1 1 d . . .
H6 H 0.0377 0.6271 0.8748 0.058 Uiso 1 1 calc R . .
B7 B 0.1401(6) 0.8425(6) 0.8739(10) 0.048(2) Uani 1 1 d . . .
H7 H 0.2028 0.8701 0.8819 0.058 Uiso 1 1 calc R . .
B8 B 0.0461(8) 0.9053(6) 0.8425(12) 0.057(3) Uani 1 1 d . . .
H18 H 0.0492 0.9735 0.8317 0.068 Uiso 1 1 calc R . .
B9 B 0.1413(7) 0.7543(6) 0.9802(10) 0.052(2) Uani 1 1 d . . .
H19 H 0.2054 0.7247 1.0588 0.062 Uiso 1 1 calc R . .
B10 B 0.0458(9) 0.7628(7) 1.0077(13) 0.061(3) Uani 1 1 d . . .
H20 H 0.0480 0.7376 1.1052 0.073 Uiso 1 1 calc R . .
B11 B -0.0121(8) 0.8572(7) 0.9281(13) 0.065(3) Uani 1 1 d . . .
H21 H -0.0469 0.8948 0.9739 0.078 Uiso 1 1 calc R . .
B12 B 0.1059(8) 0.8530(7) 1.0089(12) 0.064(3) Uani 1 1 d . . .
H12 H 0.1473 0.8878 1.1083 0.077 Uiso 1 1 calc R . .
C1 C 0.0976(5) 0.7472(4) 0.8023(9) 0.0425(18) Uani 1 1 d . . .
C2 C -0.0248(5) 0.7506(4) 0.7143(8) 0.0388(16) Uani 1 1 d . . .
C3 C 0.1808(5) 0.5948(5) 0.8228(9) 0.0456(18) Uani 1 1 d . . .
H3 H 0.1886 0.5963 0.9150 0.055 Uiso 1 1 calc R . .
C4 C 0.1941(5) 0.5236(4) 0.7724(9) 0.0453(17) Uani 1 1 d . . .
H4 H 0.1848 0.5193 0.6796 0.054 Uiso 1 1 calc R . .
C5 C 0.2244(5) 0.4506(5) 0.8708(9) 0.0495(19) Uani 1 1 d . . .
C6 C 0.2406(7) 0.3056(5) 0.8814(11) 0.064(2) Uani 1 1 d . . .
H6A H 0.2952 0.3149 0.9700 0.096 Uiso 1 1 calc R . .
H6B H 0.2510 0.2614 0.8299 0.096 Uiso 1 1 calc R . .
H6C H 0.1918 0.2900 0.9002 0.096 Uiso 1 1 calc R . .
C7 C 0.0193(5) 0.8533(4) 0.5499(8) 0.0411(16) Uani 1 1 d U . .
C8 C 0.0714(5) 0.8343(4) 0.4807(8) 0.0434(18) Uani 1 1 d . . .
H8 H 0.1344 0.8135 0.5273 0.052 Uiso 1 1 calc R . .
C9 C 0.0172(7) 0.8481(5) 0.3347(10) 0.053(2) Uani 1 1 d U . .
H9 H 0.0364 0.8380 0.2626 0.064 Uiso 1 1 calc R . .
C10 C -0.0686(7) 0.8803(5) 0.3061(10) 0.059(2) Uani 1 1 d . . .
H10 H -0.1186 0.8962 0.2126 0.070 Uiso 1 1 calc R . .
C11 C -0.0692(6) 0.8837(5) 0.4394(9) 0.053(2) Uani 1 1 d . . .
H11 H -0.1198 0.9031 0.4541 0.063 Uiso 1 1 calc R . .
C12 C -0.0887(5) 0.6230(5) 0.2310(9) 0.0487(19) Uani 1 1 d . A .
C13 C -0.1135(7) 0.5438(6) 0.1405(12) 0.073(3) Uani 1 1 d U . .
H13 H -0.0993 0.4948 0.2028 0.088 Uiso 1 1 calc R A .
C14A C -0.2154(17) 0.5425(15) 0.030(3) 0.096(5) Uani 0.50 1 d PU A -1
H14A H -0.2509 0.5591 0.0748 0.145 Uiso 0.50 1 calc PR A -1
H14B H -0.2326 0.4869 -0.0076 0.145 Uiso 0.50 1 calc PR A -1
H14C H -0.2264 0.5805 -0.0461 0.145 Uiso 0.50 1 calc PR A -1
C15A C -0.0531(16) 0.5425(13) 0.068(3) 0.072(4) Uani 0.50 1 d PU A -1
H15A H -0.0904 0.5322 -0.0322 0.108 Uiso 0.50 1 calc PR A -1
H15B H -0.0082 0.4990 0.1092 0.108 Uiso 0.50 1 calc PR A -1
H15C H -0.0229 0.5956 0.0817 0.108 Uiso 0.50 1 calc PR A -1
C14B C -0.1938(17) 0.5028(15) 0.127(3) 0.088(5) Uani 0.50 1 d PU A -2
H14D H -0.2462 0.5374 0.0720 0.133 Uiso 0.50 1 calc PR A -2
H14E H -0.1876 0.4933 0.2195 0.133 Uiso 0.50 1 calc PR A -2
H14F H -0.2013 0.4501 0.0788 0.133 Uiso 0.50 1 calc PR A -2
C15B C -0.108(2) 0.5600(15) 0.006(3) 0.085(5) Uani 0.50 1 d PU A -2
H15D H -0.0592 0.5274 0.0072 0.127 Uiso 0.50 1 calc PR A -2
H15E H -0.0963 0.6184 0.0005 0.127 Uiso 0.50 1 calc PR A -2
H15F H -0.1646 0.5446 -0.0751 0.127 Uiso 0.50 1 calc PR A -2
Co1 Co -0.04545(7) 0.76102(5) 0.40141(10) 0.0413(3) Uani 1 1 d U A .
O1 O 0.2501(5) 0.4525(4) 0.9968(7) 0.0713(19) Uani 1 1 d . . .
O2 O 0.2164(4) 0.3810(3) 0.7976(6) 0.0545(14) Uani 1 1 d . . .
S1 S 0.14883(13) 0.68641(11) 0.7200(2) 0.0441(4) Uani 1 1 d . . .
S2 S -0.08564(13) 0.69612(12) 0.5522(2) 0.0479(5) Uani 1 1 d . . .
S3 S -0.16274(14) 0.69841(13) 0.2159(2) 0.0544(5) Uani 1 1 d U . .
S4 S 0.01480(14) 0.64348(12) 0.3639(2) 0.0497(5) Uani 1 1 d . . .

loop_
_atom_site_aniso_label
_atom_site_aniso_U_11
_atom_site_aniso_U_22
_atom_site_aniso_U_33
_atom_site_aniso_U_23
_atom_site_aniso_U_13
_atom_site_aniso_U_12
B3 0.033(4) 0.037(4) 0.041(5) -0.002(4) 0.010(4) 0.001(3)
B4 0.054(6) 0.042(5) 0.069(7) 0.001(4) 0.032(6) 0.014(4)
B5 0.054(6) 0.064(6) 0.066(7) -0.006(5) 0.038(6) -0.006(5)
B6 0.056(6) 0.053(5) 0.037(5) 0.005(4) 0.024(5) 0.005(4)
B7 0.042(5) 0.048(5) 0.044(5) -0.011(4) 0.013(4) -0.002(4)
B8 0.070(6) 0.042(5) 0.059(6) -0.021(4) 0.030(6) 0.000(5)
B9 0.051(5) 0.052(5) 0.034(5) -0.011(4) 0.005(5) -0.004(4)
B10 0.080(8) 0.061(6) 0.056(7) -0.001(5) 0.044(7) 0.011(5)
B11 0.076(7) 0.057(6) 0.068(8) -0.014(5) 0.038(7) 0.016(5)
B12 0.078(7) 0.067(6) 0.046(6) -0.009(5) 0.027(6) -0.002(6)
C1 0.028(4) 0.047(4) 0.038(4) 0.001(3) 0.004(3) 0.003(3)
C2 0.035(4) 0.042(4) 0.036(4) 0.002(3) 0.014(3) 0.005(3)
C3 0.032(4) 0.051(4) 0.041(4) 0.013(4) 0.007(3) 0.008(3)
C4 0.055(5) 0.040(4) 0.045(5) -0.001(3) 0.027(4) 0.005(3)
C5 0.039(4) 0.047(4) 0.046(5) 0.003(4) 0.007(4) 0.006(3)
C6 0.068(6) 0.048(5) 0.081(7) 0.022(5) 0.040(6) 0.026(4)
C7 0.031(4) 0.032(3) 0.042(4) 0.002(2) 0.003(3) -0.002(3)
C8 0.041(4) 0.035(4) 0.048(5) 0.001(3) 0.016(4) -0.002(3)
C9 0.066(5) 0.036(4) 0.052(5) 0.002(3) 0.023(4) -0.005(3)
C10 0.059(5) 0.038(4) 0.046(5) 0.013(4) -0.001(4) 0.001(4)
C11 0.046(5) 0.043(4) 0.046(5) 0.010(4) 0.004(4) 0.014(3)
C12 0.052(5) 0.047(4) 0.051(5) -0.004(4) 0.028(4) -0.002(3)
C13 0.083(6) 0.054(5) 0.084(6) -0.020(4) 0.041(6) -0.017(4)
C14A 0.088(8) 0.075(8) 0.102(10) -0.035(7) 0.027(8) -0.015(7)
C15A 0.085(9) 0.063(7) 0.081(9) -0.034(7) 0.050(8) -0.006(7)
C14B 0.085(8) 0.066(8) 0.099(9) -0.026(7) 0.032(8) -0.023(7)
C15B 0.102(9) 0.067(7) 0.085(9) -0.022(7) 0.045(8) -0.010(8)
Co1 0.0350(5) 0.0353(5) 0.0385(5) -0.0002(5) 0.0055(4) -0.0013(4)
O1 0.091(5) 0.066(4) 0.037(4) 0.004(3) 0.015(4) 0.024(3)
O2 0.076(4) 0.040(3) 0.050(3) 0.006(2) 0.032(3) 0.009(3)
S1 0.0418(10) 0.0436(10) 0.0456(11) 0.0075(8) 0.0199(9) 0.0070(8)
S2 0.0403(10) 0.0466(11) 0.0501(12) -0.0056(9) 0.0162(9) -0.0114(8)
S3 0.0405(10) 0.0497(11) 0.0475(12) -0.0086(9) 0.0006(8) -0.0016(8)
S4 0.0415(10) 0.0443(10) 0.0560(13) -0.0046(9) 0.0174(10) -0.0003(8)

loop_
_atom_type_symbol
_atom_type_description
_atom_type_scat_dispersion_real
_atom_type_scat_dispersion_imag
_atom_type_scat_source
C C 0.0033 0.0016 'International Tables Vol C Tables 4.2.6.8 and 6.1.1.4'
H H 0.0000 0.0000 'International Tables Vol C Tables 4.2.6.8 and 6.1.1.4'
B B 0.0013 0.0007 'International Tables Vol C Tables 4.2.6.8 and 6.1.1.4'
O O 0.0106 0.0060 'International Tables Vol C Tables 4.2.6.8 and 6.1.1.4'
S S 0.1246 0.1234 'International Tables Vol C Tables 4.2.6.8 and 6.1.1.4'
Co Co 0.3494 0.9721 'International Tables Vol C Tables 4.2.6.8 and 6.1.1.4'

loop_
_geom_angle_atom_site_label_1
_geom_angle_atom_site_label_2
_geom_angle_atom_site_label_3
_geom_angle
C7 B3 C2 112.8(6)
C7 B3 C1 123.0(6)
C2 B3 C1 62.0(4)
C7 B3 B8 130.4(7)
C2 B3 B8 104.8(6)
C1 B3 B8 102.6(6)
C7 B3 B7 131.2(7)
C2 B3 B7 107.7(6)
C1 B3 B7 57.2(5)
B8 B3 B7 58.3(5)
C7 B3 B4 117.3(7)
C2 B3 B4 57.2(5)
C1 B3 B4 105.7(6)
B8 B3 B4 60.0(6)
B7 B3 B4 107.0(7)
C2 B4 B5 58.3(5)
C2 B4 B11 105.9(7)
B5 B4 B11 60.6(6)
C2 B4 B8 106.4(7)
B5 B4 B8 108.5(8)
B11 B4 B8 60.1(6)
C2 B4 B3 59.4(5)
B5 B4 B3 107.3(7)
B11 B4 B3 107.7(7)
B8 B4 B3 59.9(5)
C2 B4 H24 123.7
B5 B4 H24 121.8
B11 B4 H24 122.0
B8 B4 H24 121.7
B3 B4 H24 121.9
C2 B5 B10 106.5(7)
C2 B5 B4 58.4(5)
B10 B5 B4 107.5(8)
C2 B5 B6 59.6(5)
B10 B5 B6 59.7(6)
B4 B5 B6 106.9(7)
C2 B5 B11 105.4(7)
B10 B5 B11 59.5(6)
B4 B5 B11 59.8(6)
B6 B5 B11 106.7(8)
C2 B5 H5 123.4
B10 B5 H5 122.0
B4 B5 H5 122.3
B6 B5 H5 122.2
B11 B5 H5 122.8
C1 B6 C2 63.3(5)
C1 B6 B10 104.3(7)
C2 B6 B10 104.9(7)
C1 B6 B5 108.1(6)
C2 B6 B5 57.5(5)
B10 B6 B5 59.8(6)
C1 B6 B9 57.7(5)
C2 B6 B9 108.7(6)
B10 B6 B9 59.1(6)
B5 B6 B9 108.2(7)
C1 B6 H6 122.2
C2 B6 H6 121.7
B10 B6 H6 124.4
B5 B6 H6 121.9
B9 B6 H6 121.9
C1 B7 B8 106.6(6)
C1 B7 B12 102.8(7)
B8 B7 B12 60.1(6)
C1 B7 B3 59.9(5)
B8 B7 B3 60.8(5)
B12 B7 B3 107.2(7)
C1 B7 B9 57.3(5)
B8 B7 B9 107.9(7)
B12 B7 B9 58.6(6)
B3 B7 B9 107.3(6)
C1 B7 H7 124.7
B8 B7 H7 121.1
B12 B7 H7 123.8
B3 B7 H7 121.2
B9 B7 H7 122.7
B7 B8 B12 61.2(6)
B7 B8 B11 108.1(7)
B12 B8 B11 58.0(6)
B7 B8 B3 60.9(5)
B12 B8 B3 108.1(7)
B11 B8 B3 107.3(7)
B7 B8 B4 109.1(6)
B12 B8 B4 106.1(7)
B11 B8 B4 59.4(6)
B3 B8 B4 60.1(5)
B7 B8 H18 120.3
B12 B8 H18 122.6
B11 B8 H18 122.8
B3 B8 H18 121.4
B4 B8 H18 122.1
C1 B9 B10 104.9(7)
C1 B9 B12 104.9(7)
B10 B9 B12 59.7(6)
C1 B9 B6 57.8(5)
B10 B9 B6 59.8(6)
B12 B9 B6 106.6(7)
C1 B9 B7 58.2(5)
B10 B9 B7 107.9(7)
B12 B9 B7 60.4(6)
B6 B9 B7 106.0(7)
C1 B9 H19 124.7
B10 B9 H19 122.2
B12 B9 H19 122.4
B6 B9 H19 122.9
B7 B9 H19 122.0
B12 B10 B9 60.2(6)
B12 B10 B11 58.8(7)
B9 B10 B11 108.3(8)
B12 B10 B6 108.1(8)
B9 B10 B6 61.1(6)
B11 B10 B6 108.3(8)
B12 B10 B5 108.3(8)
B9 B10 B5 110.3(7)
B11 B10 B5 60.8(6)
B6 B10 B5 60.4(6)
B12 B10 H20 122.3
B9 B10 H20 120.5
B11 B10 H20 122.0
B6 B10 H20 121.4
B5 B10 H20 120.5
B12 B11 B10 60.0(7)
B12 B11 B4 109.0(8)
B10 B11 B4 107.4(7)
B12 B11 B8 60.5(7)
B10 B11 B8 107.8(7)
B4 B11 B8 60.4(6)
B12 B11 B5 108.3(7)
B10 B11 B5 59.6(7)
B4 B11 B5 59.6(6)
B8 B11 B5 108.0(7)
B12 B11 H21 121.1
B10 B11 H21 122.2
B4 B11 H21 121.6
B8 B11 H21 121.5
B5 B11 H21 122.0
B11 B12 B10 61.2(7)
B11 B12 B9 110.1(8)
B10 B12 B9 60.1(6)
B11 B12 B8 61.6(7)
B10 B12 B8 109.5(8)
B9 B12 B8 108.7(7)
B11 B12 B7 109.0(8)
B10 B12 B7 108.6(7)
B9 B12 B7 61.0(6)
B8 B12 B7 58.8(6)
B11 B12 H12 120.0
B10 B12 H12 121.0
B9 B12 H12 120.8
B8 B12 H12 121.3
B7 B12 H12 121.9
B9 C1 B6 64.4(6)
B9 C1 B7 64.5(5)
B6 C1 B7 116.3(7)
B9 C1 B3 115.6(6)
B6 C1 B3 111.3(6)
B7 C1 B3 62.9(5)
B9 C1 S1 123.0(5)
B6 C1 S1 117.6(5)
B7 C1 S1 121.1(6)
B3 C1 S1 114.8(6)
B9 C1 C2 111.0(6)
B6 C1 C2 59.6(5)
B7 C1 C2 109.5(5)
B3 C1 C2 58.6(4)
S1 C1 C2 116.9(5)
B5 C2 B4 63.4(6)
B5 C2 B6 62.8(6)
B4 C2 B6 113.4(6)
B5 C2 B3 114.6(6)
B4 C2 B3 63.4(5)
B6 C2 B3 109.7(6)
B5 C2 S2 125.2(6)
B4 C2 S2 122.0(6)
B6 C2 S2 120.0(5)
B3 C2 S2 114.0(5)
B5 C2 C1 107.3(6)
B4 C2 C1 108.3(6)
B6 C2 C1 57.1(5)
B3 C2 C1 59.4(4)
S2 C2 C1 118.4(5)
C4 C3 S1 121.6(7)
C4 C3 H3 119.2
S1 C3 H3 119.2
C3 C4 C5 117.0(8)
C3 C4 H4 121.5
C5 C4 H4 121.5
O1 C5 O2 124.1(8)
O1 C5 C4 126.2(8)
O2 C5 C4 109.7(7)
O2 C6 H6A 109.5
O2 C6 H6B 109.5
H6A C6 H6B 109.5
O2 C6 H6C 109.5
H6A C6 H6C 109.5
H6B C6 H6C 109.5
C8 C7 C11 106.5(7)
C8 C7 B3 131.1(6)
C11 C7 B3 121.7(7)
C8 C7 Co1 70.8(4)
C11 C7 Co1 70.2(4)
B3 C7 Co1 116.7(5)
C9 C8 C7 108.5(7)
C9 C8 Co1 69.7(5)
C7 C8 Co1 69.0(4)
C9 C8 H8 125.7
C7 C8 H8 125.7
Co1 C8 H8 125.7
C8 C9 C10 110.3(8)
C8 C9 Co1 70.8(5)
C10 C9 Co1 72.0(5)
C8 C9 H9 124.8
C10 C9 H9 124.8
Co1 C9 H9 124.8
C9 C10 C11 106.8(8)
C9 C10 Co1 68.5(4)
C11 C10 Co1 68.9(5)
C9 C10 H10 126.6
C11 C10 H10 126.6
Co1 C10 H10 126.6
C10 C11 C7 107.7(8)
C10 C11 Co1 71.1(5)
C7 C11 Co1 68.3(4)
C10 C11 H11 126.1
C7 C11 H11 126.1
Co1 C11 H11 126.1
C13 C12 S4 124.2(7)
C13 C12 S3 124.9(7)
S4 C12 S3 110.9(5)
C14B C13 C15B 117.5(17)
C14B C13 C12 113.7(13)
C15B C13 C12 109.9(11)
C14B C13 C14A 43.8(13)
C15B C13 C14A 79.7(16)
C12 C13 C14A 111.3(11)
C14B C13 C15A 138.3(15)
C15B C13 C15A 33.5(12)
C12 C13 C15A 106.7(10)
C14A C13 C15A 111.3(15)
C14B C13 H13 67.3
C15B C13 H13 132.8
C12 C13 H13 109.2
C14A C13 H13 109.2
C15A C13 H13 109.2
C13 C14A H14A 109.5
C13 C14A H14B 109.5
H14A C14A H14B 109.5
C13 C14A H14C 109.5
H14A C14A H14C 109.5
H14B C14A H14C 109.5
C13 C15A H15A 109.5
C13 C15A H15B 109.5
H15A C15A H15B 109.5
C13 C15A H15C 109.5
H15A C15A H15C 109.5
H15B C15A H15C 109.5
C13 C14B H14D 109.5
C13 C14B H14E 109.5
H14D C14B H14E 109.5
C13 C14B H14F 109.5
H14D C14B H14F 109.5
H14E C14B H14F 109.5
C13 C15B H15D 109.5
C13 C15B H15E 109.5
H15D C15B H15E 109.5
C13 C15B H15F 109.5
H15D C15B H15F 109.5
H15E C15B H15F 109.5
C7 Co1 C9 67.4(3)
C7 Co1 C8 40.2(3)
C9 Co1 C8 39.4(3)
C7 Co1 C11 41.5(3)
C9 Co1 C11 66.8(4)
C8 Co1 C11 67.5(3)
C7 Co1 C10 68.3(3)
C9 Co1 C10 39.5(4)
C8 Co1 C10 66.8(3)
C11 Co1 C10 40.0(3)
C7 Co1 S3 156.2(2)
C9 Co1 S3 111.6(3)
C8 Co1 S3 149.6(2)
C11 Co1 S3 115.2(2)
C10 Co1 S3 95.5(3)
C7 Co1 S4 128.4(2)
C9 Co1 S4 99.1(3)
C8 Co1 S4 97.5(2)
C11 Co1 S4 164.5(3)
C10 Co1 S4 131.4(3)
S3 Co1 S4 75.29(8)
C7 Co1 S2 90.2(2)
C9 Co1 S2 157.6(3)
C8 Co1 S2 120.5(2)
C11 Co1 S2 98.2(3)
C10 Co1 S2 135.1(3)
S3 Co1 S2 89.66(9)
S4 Co1 S2 93.11(8)
C5 O2 C6 114.6(7)
C3 S1 C1 102.7(4)
C2 S2 Co1 104.2(3)
C12 S3 Co1 86.9(3)
C12 S4 Co1 87.0(3)

loop_
_geom_bond_atom_site_label_1
_geom_bond_atom_site_label_2
_geom_bond_distance
B3 C7 1.564(12)
B3 C2 1.733(11)
B3 C1 1.747(11)
B3 B8 1.797(12)
B3 B7 1.799(13)
B3 B4 1.801(13)
B4 C2 1.693(11)
B4 B5 1.778(15)
B4 B11 1.781(16)
B4 B8 1.800(15)
B4 H24 1.1000
B5 C2 1.692(13)
B5 B10 1.774(18)
B5 B6 1.784(14)
B5 B11 1.795(15)
B5 H5 1.1000
B6 C1 1.683(12)
B6 C2 1.730(11)
B6 B10 1.772(13)
B6 B9 1.794(13)
B6 H6 1.1000
B7 C1 1.699(12)
B7 B8 1.751(14)
B7 B12 1.795(15)
B7 B9 1.804(14)
B7 H7 1.1000
B8 B12 1.775(16)
B8 B11 1.794(17)
B8 H18 1.1000
B9 C1 1.682(13)
B9 B10 1.759(16)
B9 B12 1.761(15)
B9 H19 1.1000
B10 B12 1.751(17)
B10 B11 1.772(15)
B10 H20 1.1000
B11 B12 1.730(17)
B11 H21 1.1000
B12 H12 1.1000
C1 S1 1.780(8)
C1 C2 1.793(10)
C2 S2 1.761(8)
C3 C4 1.321(11)
C3 S1 1.752(7)
C3 H3 0.9300
C4 C5 1.486(11)
C4 H4 0.9300
C5 O1 1.202(10)
C5 O2 1.328(10)
C6 O2 1.438(9)
C6 H6A 0.9600
C6 H6B 0.9600
C6 H6C 0.9600
C7 C8 1.418(11)
C7 C11 1.462(10)
C7 Co1 2.052(7)
C8 C9 1.395(12)
C8 Co1 2.075(7)
C8 H8 0.9800
C9 C10 1.409(13)
C9 Co1 2.061(8)
C9 H9 0.9800
C10 C11 1.430(13)
C10 Co1 2.107(8)
C10 H10 0.9800
C11 Co1 2.078(8)
C11 H11 0.9800
C12 C13 1.523(11)
C12 S4 1.659(8)
C12 S3 1.677(8)
C13 C14B 1.43(2)
C13 C15B 1.50(3)
C13 C14A 1.54(3)
C13 C15A 1.54(2)
C13 H13 0.9800
C14A H14A 0.9600
C14A H14B 0.9600
C14A H14C 0.9600
C15A H15A 0.9600
C15A H15B 0.9600
C15A H15C 0.9600
C14B H14D 0.9600
C14B H14E 0.9600
C14B H14F 0.9600
C15B H15D 0.9600
C15B H15E 0.9600
C15B H15F 0.9600
Co1 S3 2.244(2)
Co1 S4 2.254(2)
Co1 S2 2.270(2)
